data_1559560
loop_
_publ_author_name
'Xing, Tian'
'Prior, Timothy J.'
'Elsegood, Mark R. J.'
'Semikolenova, Nina V.'
'Soshnikov, Igor E.'
'Bryliakov, Konstantin'
'Chen, Kai'
'Redshaw, Carl'

_publ_section_title
;
 Vanadium complexes derived from oxacalix[6]arenes: structural studies and
 use in the ring opening homo-/co-polymerization of
 \e-caprolactone/\d-valerolactone and ethylene polymerization
;
_journal_issue 2
_journal_name_full 'Catalysis Science &amp; Technology'
_journal_page_first 624
_journal_page_last 636
_journal_paper_doi 10.1039/D0CY01979H
_journal_volume 11
_journal_year 2021
_chemical_formula_moiety
;
 C76 H94 N4 Na2 O11 V2, 5(C2 H3 N)
;
_chemical_formula_sum 'C86 H109 N9 Na2 O11 V2'
_chemical_formula_weight 1592.68
_space_group_crystal_system triclinic
_space_group_IT_number 2
_space_group_name_Hall '-P 1'
_space_group_name_H-M_alt 'P -1'
_atom_sites_solution_hydrogens geom
_audit_creation_method SHELXL-2017/1
_audit_update_record
;
2020-04-22 deposited with the CCDC.	2020-11-19 downloaded from the CCDC.
;
_cell_angle_alpha 85.709(3)
_cell_angle_beta 78.946(2)
_cell_angle_gamma 69.251(3)
_cell_formula_units_Z 2
_cell_length_a 13.4214(3)
_cell_length_b 14.2596(5)
_cell_length_c 25.2549(7)
_cell_measurement_reflns_used 22399
_cell_measurement_temperature 100(2)
_cell_measurement_theta_max 27.514
_cell_measurement_theta_min 2.156
_cell_volume 4435.9(2)
_computing_cell_refinement 'CrysAlisPro 1.171.38.41 (Rigaku OD, 2015)'
_computing_data_collection 'CrysAlisPro 1.171.38.41 (Rigaku OD, 2015)'
_computing_data_reduction 'CrysAlisPro 1.171.38.41 (Rigaku OD, 2015)'
_computing_structure_refinement 'SHELXL-2017/1 (Sheldrick, 2017)'
_computing_structure_solution 'SHELXT (Sheldrick, 2015)'
_diffrn_ambient_temperature 100(2)
_diffrn_detector_area_resol_mean 28.5714
_diffrn_measured_fraction_theta_full 0.988
_diffrn_measured_fraction_theta_max 0.977
_diffrn_measurement_device_type 'Rigaku HG Saturn724+ (2x2 bin mode)'
_diffrn_measurement_method \w-scans
_diffrn_radiation_type MoK\a
_diffrn_radiation_wavelength 0.71073
_diffrn_reflns_av_R_equivalents 0.0735
_diffrn_reflns_av_unetI/netI 0.0690
_diffrn_reflns_Laue_measured_fraction_full 0.988
_diffrn_reflns_Laue_measured_fraction_max 0.977
_diffrn_reflns_limit_h_max 17
_diffrn_reflns_limit_h_min -17
_diffrn_reflns_limit_k_max 18
_diffrn_reflns_limit_k_min -16
_diffrn_reflns_limit_l_max 32
_diffrn_reflns_limit_l_min -32
_diffrn_reflns_number 80640
_diffrn_reflns_point_group_measured_fraction_full 0.988
_diffrn_reflns_point_group_measured_fraction_max 0.977
_diffrn_reflns_theta_full 25.242
_diffrn_reflns_theta_max 27.484
_diffrn_reflns_theta_min 1.817
_diffrn_source 'Rotating Anode'
_exptl_absorpt_coefficient_mu 0.281
_exptl_absorpt_correction_T_max 1.000
_exptl_absorpt_correction_T_min 0.67352
_exptl_absorpt_correction_type multi-scan
_exptl_absorpt_process_details
;
CrysAlisPro 1.171.38.41 (Rigaku Oxford Diffraction, 2015)
Empirical absorption correction using spherical harmonics,
 implemented in SCALE3 ABSPACK scaling algorithm.
;
_exptl_crystal_colour 'dark red'
_exptl_crystal_density_diffrn 1.192
_exptl_crystal_description plate
_exptl_crystal_F_000 1688
_exptl_crystal_size_max 0.140
_exptl_crystal_size_mid 0.070
_exptl_crystal_size_min 0.010
_refine_diff_density_max 1.372
_refine_diff_density_min -0.689
_refine_diff_density_rms 0.093
_refine_ls_extinction_method none
_refine_ls_goodness_of_fit_ref 1.127
_refine_ls_hydrogen_treatment constr
_refine_ls_matrix_type full
_refine_ls_number_parameters 975
_refine_ls_number_reflns 19896
_refine_ls_number_restraints 3
_refine_ls_restrained_S_all 1.127
_refine_ls_R_factor_all 0.1354
_refine_ls_R_factor_gt 0.0988
_refine_ls_shift/su_max 0.001
_refine_ls_shift/su_mean 0.000
_refine_ls_structure_factor_coef Fsqd
_refine_ls_weighting_details 'w=1/[\s^2^(Fo^2^)+(0.0421P)^2^+23.1004P] where P=(Fo^2^+2Fc^2^)/3'
_refine_ls_weighting_scheme calc
_refine_ls_wR_factor_gt 0.2160
_refine_ls_wR_factor_ref 0.2326
_reflns_Friedel_coverage 0.000
_reflns_number_gt 13923
_reflns_number_total 19896
_reflns_threshold_expression 'I > 2\s(I)'
_cod_data_source_file d0cy01979h2.cif
_cod_data_source_block 1
_cod_depositor_comments 'Adding full bibliography for 1559560--1559566.cif.'
_cod_database_code 1559560
_shelx_shelxl_version_number 2017/1
_shelx_space_group_comment
;
The symmetry employed for this shelxl refinement is uniquely defined
by the following loop, which should always be used as a source of
symmetry information in preference to the above space-group names.
They are only intended as comments.
;
_shelx_estimated_absorpt_t_min 0.962
_shelx_estimated_absorpt_t_max 0.997

loop_
_space_group_symop_operation_xyz
'x, y, z'
'-x, -y, -z'

loop_
_atom_site_label
_atom_site_type_symbol
_atom_site_fract_x
_atom_site_fract_y
_atom_site_fract_z
_atom_site_U_iso_or_equiv
_atom_site_adp_type
_atom_site_occupancy
_atom_site_site_symmetry_order
_atom_site_calc_flag
_atom_site_refinement_flags_posn
_atom_site_refinement_flags_adp
_atom_site_refinement_flags_occupancy
_atom_site_disorder_assembly
_atom_site_disorder_group
C1 C 0.6986(4) 0.2170(3) 0.78722(19) 0.0224(9) Uani 1 1 d . . . . .
C2 C 0.5986(4) 0.2075(3) 0.80980(19) 0.0227(9) Uani 1 1 d . . . . .
C3 C 0.5977(4) 0.1210(4) 0.8390(2) 0.0278(10) Uani 1 1 d . . . . .
H3 H 0.529884 0.114733 0.854245 0.033 Uiso 1 1 calc R U . . .
C4 C 0.6928(4) 0.0425(4) 0.8471(2) 0.0266(10) Uani 1 1 d . . . . .
C5 C 0.7901(4) 0.0551(4) 0.8235(2) 0.0259(10) Uani 1 1 d . . . . .
H5 H 0.855895 0.003302 0.827999 0.031 Uiso 1 1 calc R U . . .
C6 C 0.7957(4) 0.1400(3) 0.79361(19) 0.0236(10) Uani 1 1 d . . . . .
C7 C 0.6875(4) -0.0492(4) 0.8814(2) 0.0303(11) Uani 1 1 d . . . . .
C8A C 0.6266(8) -0.1012(7) 0.8597(4) 0.0528(13) Uiso 0.726(6) 1 d . U P A 1
H8A H 0.660585 -0.121177 0.822370 0.079 Uiso 0.726(6) 1 calc R U P A 1
H8B H 0.627218 -0.161013 0.881659 0.079 Uiso 0.726(6) 1 calc R U P A 1
H8C H 0.551743 -0.056074 0.860618 0.079 Uiso 0.726(6) 1 calc R U P A 1
C9A C 0.6372(8) -0.0167(7) 0.9397(4) 0.0528(13) Uiso 0.726(6) 1 d . U P A 1
H9A H 0.679097 0.017500 0.953069 0.079 Uiso 0.726(6) 1 calc R U P A 1
H9B H 0.562397 0.029023 0.941177 0.079 Uiso 0.726(6) 1 calc R U P A 1
H9C H 0.637873 -0.075916 0.962218 0.079 Uiso 0.726(6) 1 calc R U P A 1
C10A C 0.8028(7) -0.1271(7) 0.8847(4) 0.0528(13) Uiso 0.726(6) 1 d . U P A 1
H10A H 0.845015 -0.094432 0.899025 0.079 Uiso 0.726(6) 1 calc R U P A 1
H10B H 0.795876 -0.182748 0.908511 0.079 Uiso 0.726(6) 1 calc R U P A 1
H10C H 0.839543 -0.152757 0.848533 0.079 Uiso 0.726(6) 1 calc R U P A 1
C8B C 0.5657(19) -0.0494(19) 0.8996(10) 0.0528(13) Uiso 0.274(6) 1 d . U P A 2
H8B1 H 0.533088 -0.045181 0.867554 0.079 Uiso 0.274(6) 1 calc R U P A 2
H8B2 H 0.567183 -0.111473 0.919483 0.079 Uiso 0.274(6) 1 calc R U P A 2
H8B3 H 0.522740 0.008315 0.922846 0.079 Uiso 0.274(6) 1 calc R U P A 2
C9B C 0.736(2) -0.0554(19) 0.9285(10) 0.0528(13) Uiso 0.274(6) 1 d . U P A 2
H9B1 H 0.731520 -0.114452 0.950031 0.079 Uiso 0.274(6) 1 calc R U P A 2
H9B2 H 0.811593 -0.061122 0.917295 0.079 Uiso 0.274(6) 1 calc R U P A 2
H9B3 H 0.696472 0.005133 0.950193 0.079 Uiso 0.274(6) 1 calc R U P A 2
C10B C 0.740(2) -0.1422(19) 0.8453(10) 0.0528(13) Uiso 0.274(6) 1 d . U P A 2
H10D H 0.703143 -0.132678 0.814310 0.079 Uiso 0.274(6) 1 calc R U P A 2
H10E H 0.816577 -0.152085 0.832633 0.079 Uiso 0.274(6) 1 calc R U P A 2
H10F H 0.733283 -0.201319 0.866068 0.079 Uiso 0.274(6) 1 calc R U P A 2
C11 C 0.9032(4) 0.1528(4) 0.77041(19) 0.0245(10) Uani 1 1 d . . . . .
H11A H 0.896853 0.191025 0.736090 0.029 Uiso 1 1 calc R U . . .
H11B H 0.959312 0.085922 0.762278 0.029 Uiso 1 1 calc R U . . .
C12 C 0.9142(3) 0.3107(3) 0.80454(19) 0.0211(5) Uani 1 1 d . . . . .
C13 C 0.9389(3) 0.2072(3) 0.80864(19) 0.0211(5) Uani 1 1 d . . . . .
C14 C 0.9942(3) 0.1542(4) 0.84929(19) 0.0261(10) Uani 1 1 d . . . . .
H14 H 1.010867 0.083627 0.851679 0.031 Uiso 1 1 calc R U . . .
C15 C 1.0253(4) 0.1998(4) 0.88588(19) 0.0257(10) Uani 1 1 d . . . . .
C16 C 1.0014(4) 0.3039(4) 0.88057(19) 0.0260(10) Uani 1 1 d . . . . .
H16 H 1.023325 0.337079 0.904985 0.031 Uiso 1 1 calc R U . . .
C17 C 0.9467(3) 0.3602(3) 0.84085(19) 0.0211(5) Uani 1 1 d . . . . .
C18 C 1.0818(4) 0.1427(4) 0.9324(2) 0.0330(12) Uani 1 1 d . . . . .
C19 C 1.0055(5) 0.1788(5) 0.9857(2) 0.0529(17) Uani 1 1 d . . . . .
H19A H 0.986986 0.251384 0.988769 0.079 Uiso 1 1 calc R U . . .
H19B H 0.939348 0.163716 0.986860 0.079 Uiso 1 1 calc R U . . .
H19C H 1.041155 0.144596 1.015726 0.079 Uiso 1 1 calc R U . . .
C20 C 1.1097(5) 0.0295(4) 0.9284(3) 0.0488(16) Uani 1 1 d . . . . .
H20A H 1.158772 0.005292 0.894260 0.073 Uiso 1 1 calc R U . . .
H20B H 1.145049 -0.004309 0.958579 0.073 Uiso 1 1 calc R U . . .
H20C H 1.043241 0.014812 0.929714 0.073 Uiso 1 1 calc R U . . .
C21 C 1.1879(5) 0.1618(5) 0.9313(3) 0.0477(16) Uani 1 1 d . . . . .
H21A H 1.236607 0.138506 0.897006 0.071 Uiso 1 1 calc R U . . .
H21B H 1.172256 0.233784 0.935059 0.071 Uiso 1 1 calc R U . . .
H21C H 1.222519 0.125336 0.961195 0.071 Uiso 1 1 calc R U . . .
C22 C 0.9141(4) 0.4726(3) 0.83989(18) 0.0230(10) Uani 1 1 d . . . . .
H22A H 0.834188 0.502684 0.844905 0.028 Uiso 1 1 calc R U . . .
H22B H 0.937539 0.493844 0.870397 0.028 Uiso 1 1 calc R U . . .
C23 C 0.9179(3) 0.6179(3) 0.79144(19) 0.0233(10) Uani 1 1 d . . . . .
H23A H 0.940132 0.641414 0.821637 0.028 Uiso 1 1 calc R U . . .
H23B H 0.837822 0.641340 0.797839 0.028 Uiso 1 1 calc R U . . .
C24 C 0.9292(3) 0.6479(3) 0.69129(19) 0.0217(9) Uani 1 1 d . . . . .
C25 C 0.9577(3) 0.6622(3) 0.73954(19) 0.0236(10) Uani 1 1 d . . . . .
C26 C 1.0180(3) 0.7248(3) 0.7402(2) 0.0231(10) Uani 1 1 d . . . . .
H26 H 1.036642 0.734657 0.773248 0.028 Uiso 1 1 calc R U . . .
C27 C 1.0514(3) 0.7730(4) 0.6936(2) 0.0253(10) Uani 1 1 d . . . . .
C28 C 1.0225(3) 0.7555(4) 0.6463(2) 0.0248(10) Uani 1 1 d . . . . .
H28 H 1.044960 0.786771 0.613995 0.030 Uiso 1 1 calc R U . . .
C29 C 0.9629(3) 0.6950(4) 0.64376(19) 0.0228(10) Uani 1 1 d . . . . .
C30 C 1.1188(4) 0.8409(4) 0.6928(2) 0.0302(11) Uani 1 1 d . . . . .
C31 C 1.1332(4) 0.8585(4) 0.7495(2) 0.0363(12) Uani 1 1 d . . . . .
H31A H 1.168599 0.793960 0.766277 0.054 Uiso 1 1 calc R U . . .
H31B H 1.178133 0.900468 0.747123 0.054 Uiso 1 1 calc R U . . .
H31C H 1.062233 0.892385 0.771490 0.054 Uiso 1 1 calc R U . . .
C32 C 1.2319(4) 0.7912(4) 0.6589(2) 0.0357(12) Uani 1 1 d . . . . .
H32A H 1.224695 0.779195 0.622368 0.054 Uiso 1 1 calc R U . . .
H32B H 1.273994 0.835579 0.657145 0.054 Uiso 1 1 calc R U . . .
H32C H 1.269062 0.727270 0.675675 0.054 Uiso 1 1 calc R U . . .
C33 C 1.0634(4) 0.9427(4) 0.6671(2) 0.0338(12) Uani 1 1 d . . . . .
H33A H 1.053753 0.932244 0.630794 0.051 Uiso 1 1 calc R U . . .
H33B H 0.992550 0.976308 0.689308 0.051 Uiso 1 1 calc R U . . .
H33C H 1.108451 0.984392 0.664941 0.051 Uiso 1 1 calc R U . . .
C34 C 0.9331(3) 0.6803(4) 0.59090(19) 0.0254(10) Uani 1 1 d . . . . .
H34A H 0.926182 0.613418 0.591171 0.031 Uiso 1 1 calc R U . . .
H34B H 0.992280 0.681767 0.561011 0.031 Uiso 1 1 calc R U . . .
C35 C 0.7295(3) 0.7462(4) 0.59977(18) 0.0225(9) Uani 1 1 d . . . . .
C36 C 0.8281(3) 0.7598(4) 0.58055(18) 0.0228(10) Uani 1 1 d . . . . .
C37 C 0.8283(4) 0.8478(4) 0.55233(19) 0.0264(10) Uani 1 1 d . . . . .
H37 H 0.895484 0.857539 0.540196 0.032 Uiso 1 1 calc R U . . .
C38 C 0.7337(4) 0.9220(4) 0.54126(19) 0.0255(10) Uani 1 1 d . . . . .
C39 C 0.6371(4) 0.9034(4) 0.55925(19) 0.0243(10) Uani 1 1 d . . . . .
H39 H 0.571729 0.951566 0.551248 0.029 Uiso 1 1 calc R U . . .
C40 C 0.6321(4) 0.8179(4) 0.58825(18) 0.0237(10) Uani 1 1 d . . . . .
C41 C 0.7342(4) 1.0165(4) 0.5082(2) 0.0312(11) Uani 1 1 d . . . . .
C42 C 0.8372(4) 1.0402(4) 0.5077(2) 0.0386(13) Uani 1 1 d . . . . .
H42A H 0.843031 1.050776 0.544668 0.058 Uiso 1 1 calc R U . . .
H42B H 0.900467 0.983968 0.491781 0.058 Uiso 1 1 calc R U . . .
H42C H 0.833834 1.101008 0.486153 0.058 Uiso 1 1 calc R U . . .
C43 C 0.7261(5) 1.0002(5) 0.4503(2) 0.0394(13) Uani 1 1 d . . . . .
H43A H 0.660380 0.984943 0.450333 0.059 Uiso 1 1 calc R U . . .
H43B H 0.723001 1.061071 0.428951 0.059 Uiso 1 1 calc R U . . .
H43C H 0.789634 0.944031 0.434579 0.059 Uiso 1 1 calc R U . . .
C44 C 0.6373(5) 1.1082(4) 0.5314(3) 0.0456(15) Uani 1 1 d . . . . .
H44A H 0.641863 1.119267 0.568541 0.068 Uiso 1 1 calc R U . . .
H44B H 0.638390 1.167529 0.509342 0.068 Uiso 1 1 calc R U . . .
H44C H 0.569851 1.096353 0.531004 0.068 Uiso 1 1 calc R U . . .
C45 C 0.5252(3) 0.8035(4) 0.60993(19) 0.0234(10) Uani 1 1 d . . . . .
H45A H 0.473570 0.835990 0.585185 0.028 Uiso 1 1 calc R U . . .
H45B H 0.536235 0.730942 0.611537 0.028 Uiso 1 1 calc R U . . .
C46 C 0.4964(3) 0.7891(4) 0.71206(19) 0.0233(10) Uani 1 1 d . . . . .
C47 C 0.4781(3) 0.8478(4) 0.66556(19) 0.0225(10) Uani 1 1 d . . . . .
C48 C 0.4186(3) 0.9502(4) 0.67150(19) 0.0243(10) Uani 1 1 d . . . . .
H48 H 0.406974 0.990178 0.639908 0.029 Uiso 1 1 calc R U . . .
C49 C 0.3757(3) 0.9963(4) 0.72132(19) 0.0243(10) Uani 1 1 d . . . . .
C50 C 0.3918(4) 0.9350(4) 0.7670(2) 0.0245(10) Uani 1 1 d . . . . .
H50 H 0.361075 0.963959 0.801687 0.029 Uiso 1 1 calc R U . . .
C51 C 0.4517(3) 0.8322(3) 0.76317(19) 0.0213(9) Uani 1 1 d . . . . .
C52 C 0.3139(4) 1.1097(4) 0.7239(2) 0.0288(11) Uani 1 1 d . . . . .
C53 C 0.3905(5) 1.1639(4) 0.6945(2) 0.0397(13) Uani 1 1 d . . . . .
H53A H 0.416569 1.140563 0.657152 0.060 Uiso 1 1 calc R U . . .
H53B H 0.351207 1.236391 0.694689 0.060 Uiso 1 1 calc R U . . .
H53C H 0.452213 1.149082 0.713034 0.060 Uiso 1 1 calc R U . . .
C54 C 0.2150(4) 1.1358(4) 0.6967(2) 0.0367(13) Uani 1 1 d . . . . .
H54A H 0.238007 1.111721 0.659459 0.055 Uiso 1 1 calc R U . . .
H54B H 0.165153 1.103714 0.716538 0.055 Uiso 1 1 calc R U . . .
H54C H 0.178221 1.208673 0.696749 0.055 Uiso 1 1 calc R U . . .
C55 C 0.2752(4) 1.1481(4) 0.7817(2) 0.0342(12) Uani 1 1 d . . . . .
H55A H 0.337623 1.132023 0.799854 0.051 Uiso 1 1 calc R U . . .
H55B H 0.238184 1.220886 0.781239 0.051 Uiso 1 1 calc R U . . .
H55C H 0.225115 1.115926 0.801028 0.051 Uiso 1 1 calc R U . . .
C56 C 0.4765(4) 0.7729(4) 0.81350(19) 0.0249(10) Uani 1 1 d . . . . .
H56A H 0.555641 0.748484 0.812563 0.030 Uiso 1 1 calc R U . . .
H56B H 0.441457 0.817359 0.845095 0.030 Uiso 1 1 calc R U . . .
C57 C 0.4845(4) 0.6264(4) 0.86366(19) 0.0235(10) Uani 1 1 d . . . . .
H57A H 0.460016 0.666734 0.896991 0.028 Uiso 1 1 calc R U . . .
H57B H 0.564446 0.604583 0.855063 0.028 Uiso 1 1 calc R U . . .
C58 C 0.4869(3) 0.4594(4) 0.83463(18) 0.0217(9) Uani 1 1 d . . . . .
C59 C 0.4512(3) 0.5354(3) 0.87349(18) 0.0217(9) Uani 1 1 d . . . . .
C60 C 0.3913(4) 0.5220(4) 0.92330(19) 0.0247(10) Uani 1 1 d . . . . .
H60 H 0.367818 0.573513 0.949398 0.030 Uiso 1 1 calc R U . . .
C61 C 0.3645(4) 0.4361(4) 0.9363(2) 0.0264(10) Uani 1 1 d . . . . .
C62 C 0.3994(4) 0.3636(4) 0.8963(2) 0.0256(10) Uani 1 1 d . . . . .
H62 H 0.381837 0.304489 0.903848 0.031 Uiso 1 1 calc R U . . .
C63 C 0.4584(3) 0.3730(3) 0.84594(19) 0.0214(9) Uani 1 1 d . . . . .
C64 C 0.2993(4) 0.4222(4) 0.9913(2) 0.0332(12) Uani 1 1 d . . . . .
C65 C 0.2912(7) 0.4990(6) 1.0318(2) 0.070(2) Uani 1 1 d . . . . .
H65A H 0.257876 0.566652 1.017705 0.104 Uiso 1 1 calc R U . . .
H65B H 0.246677 0.489509 1.065905 0.104 Uiso 1 1 calc R U . . .
H65C H 0.363810 0.490628 1.037929 0.104 Uiso 1 1 calc R U . . .
C66 C 0.1847(5) 0.4338(6) 0.9842(3) 0.0554(18) Uani 1 1 d . . . . .
H66A H 0.188666 0.384539 0.958142 0.083 Uiso 1 1 calc R U . . .
H66B H 0.143217 0.422711 1.019001 0.083 Uiso 1 1 calc R U . . .
H66C H 0.148996 0.501603 0.971031 0.083 Uiso 1 1 calc R U . . .
C67 C 0.3512(6) 0.3178(5) 1.0140(3) 0.063(2) Uani 1 1 d . . . . .
H67A H 0.356959 0.267363 0.988157 0.094 Uiso 1 1 calc R U . . .
H67B H 0.423624 0.310047 1.020160 0.094 Uiso 1 1 calc R U . . .
H67C H 0.306491 0.308929 1.048136 0.094 Uiso 1 1 calc R U . . .
C68 C 0.4935(3) 0.2916(3) 0.8039(2) 0.0237(10) Uani 1 1 d . . . . .
H68A H 0.502176 0.322286 0.767607 0.028 Uiso 1 1 calc R U . . .
H68B H 0.435558 0.262850 0.806435 0.028 Uiso 1 1 calc R U . . .
C71 C 0.5488(5) 0.4113(5) 0.6493(2) 0.0436(14) Uani 1 1 d . . . . .
C72 C 0.6035(6) 0.3047(5) 0.6386(3) 0.067(2) Uani 1 1 d . . . . .
H72A H 0.652089 0.275073 0.664569 0.100 Uiso 1 1 calc R U . . .
H72B H 0.645719 0.295381 0.601910 0.100 Uiso 1 1 calc R U . . .
H72C H 0.549705 0.271714 0.642127 0.100 Uiso 1 1 calc R U . . .
C73 C 0.9570(5) 0.2655(5) 0.6138(3) 0.0481(15) Uani 1 1 d . . . . .
C74 C 0.9420(7) 0.1875(6) 0.5864(4) 0.084(3) Uani 1 1 d . . . . .
H74A H 1.009483 0.129605 0.580904 0.125 Uiso 1 1 calc R U . . .
H74B H 0.921918 0.212780 0.551355 0.125 Uiso 1 1 calc R U . . .
H74C H 0.884282 0.167138 0.608296 0.125 Uiso 1 1 calc R U . . .
C83 C 1.3266(10) 0.3116(8) 0.5513(4) 0.097(3) Uani 1 1 d . . . . .
C84 C 1.2280(9) 0.2886(8) 0.5519(3) 0.091(3) Uani 1 1 d . . . . .
H84C H 1.204116 0.265725 0.588073 0.137 Uiso 1 1 calc R U . . .
H84A H 1.243343 0.235631 0.525761 0.137 Uiso 1 1 calc R U . . .
H84B H 1.170899 0.348909 0.542279 0.137 Uiso 1 1 calc R U . . .
C77 C 1.1973(4) 0.4658(4) 0.6586(3) 0.0388(13) Uani 1 1 d . . . . .
C78 C 1.2503(5) 0.5330(5) 0.6311(3) 0.0554(17) Uani 1 1 d . . . . .
H78A H 1.217037 0.563111 0.599757 0.083 Uiso 1 1 calc R U . . .
H78B H 1.327338 0.495320 0.619205 0.083 Uiso 1 1 calc R U . . .
H78C H 1.242233 0.585974 0.655885 0.083 Uiso 1 1 calc R U . . .
C79 C 0.7456(5) 1.0215(5) 0.6759(3) 0.0452(14) Uani 1 1 d . . . . .
C80 C 0.7148(6) 0.9395(5) 0.7002(3) 0.0563(18) Uani 1 1 d . . . . .
H80A H 0.667843 0.960220 0.735247 0.085 Uiso 1 1 calc R U . . .
H80B H 0.779761 0.882693 0.705381 0.085 Uiso 1 1 calc R U . . .
H80C H 0.675747 0.919433 0.676694 0.085 Uiso 1 1 calc R U . . .
C81 C 0.6829(4) 0.2225(4) 0.9834(2) 0.0338(12) Uani 1 1 d . . . . .
C82 C 0.6918(5) 0.2588(5) 0.9282(2) 0.0422(14) Uani 1 1 d . . . . .
H82A H 0.630181 0.320353 0.925171 0.063 Uiso 1 1 calc R U . . .
H82B H 0.692012 0.207709 0.904300 0.063 Uiso 1 1 calc R U . . .
H82C H 0.759321 0.272943 0.917882 0.063 Uiso 1 1 calc R U . . .
C75 C 0.2456(4) 0.5162(4) 0.7870(2) 0.0335(12) Uani 1 1 d . . . . .
C76 C 0.1951(4) 0.4483(4) 0.8176(2) 0.0366(13) Uani 1 1 d . . . . .
H76B H 0.178391 0.464679 0.856019 0.055 Uiso 1 1 calc R U . . .
H76C H 0.244909 0.378927 0.812315 0.055 Uiso 1 1 calc R U . . .
H76A H 0.128080 0.455844 0.804850 0.055 Uiso 1 1 calc R U . . .
C85 C 0.1106(5) 0.7008(5) 0.8897(2) 0.0468(16) Uani 1 1 d . . . . .
C86 C 0.1808(5) 0.7595(5) 0.8855(3) 0.0476(15) Uani 1 1 d . . . . .
H86A H 0.200816 0.761109 0.920673 0.071 Uiso 1 1 calc R U . . .
H86B H 0.142681 0.828089 0.874087 0.071 Uiso 1 1 calc R U . . .
H86C H 0.246340 0.729074 0.858874 0.071 Uiso 1 1 calc R U . . .
V1 V 0.70327(6) 0.41882(6) 0.77859(3) 0.02040(18) Uani 1 1 d . . . . .
V2 V 0.71347(6) 0.64037(6) 0.70186(3) 0.02038(18) Uani 1 1 d . . . . .
N1 N 0.5060(4) 0.4939(4) 0.6584(2) 0.0486(13) Uani 1 1 d . . . . .
N2 N 0.9703(5) 0.3262(5) 0.6354(2) 0.0590(15) Uani 1 1 d . . . . .
N7 N 1.4035(8) 0.3336(11) 0.5516(5) 0.171(6) Uani 1 1 d . . . . .
N4 N 1.1549(4) 0.4133(4) 0.6793(2) 0.0498(14) Uani 1 1 d . . . . .
N5 N 0.7709(5) 1.0863(5) 0.6561(3) 0.0662(17) Uani 1 1 d . . . . .
N6 N 0.6750(4) 0.1952(4) 1.0270(2) 0.0521(14) Uani 1 1 d . . . . .
N3 N 0.2842(3) 0.5696(4) 0.7633(2) 0.0402(11) Uani 1 1 d . . . . .
N8 N 0.0556(5) 0.6538(5) 0.8936(2) 0.0642(17) Uani 1 1 d . . . . .
O11 O 0.7090(2) 0.5261(2) 0.73552(13) 0.0235(7) Uani 1 1 d . . . . .
O1 O 0.7016(2) 0.2995(2) 0.75718(13) 0.0232(7) Uani 1 1 d . . . . .
O2 O 0.8608(2) 0.3652(2) 0.76562(13) 0.0215(7) Uani 1 1 d . . . . .
O3 O 0.9602(2) 0.5095(2) 0.79039(13) 0.0221(7) Uani 1 1 d . . . . .
O4 O 0.8715(2) 0.5867(2) 0.69055(13) 0.0222(7) Uani 1 1 d . . . . .
O5 O 0.7257(2) 0.6627(2) 0.62850(13) 0.0221(7) Uani 1 1 d . . . . .
O6 O 0.5564(2) 0.6894(2) 0.70769(12) 0.0208(7) Uani 1 1 d . . . . .
O7 O 0.4397(2) 0.6880(2) 0.82003(13) 0.0230(7) Uani 1 1 d . . . . .
O8 O 0.5459(2) 0.4718(2) 0.78670(12) 0.0217(7) Uani 1 1 d . . . . .
O9 O 0.6970(2) 0.4226(2) 0.84185(13) 0.0253(7) Uani 1 1 d . . . . .
O10 O 0.7089(2) 0.7316(2) 0.73589(14) 0.0260(7) Uani 1 1 d . . . . .
Na1 Na 0.96905(14) 0.42831(14) 0.70765(8) 0.0266(4) Uani 1 1 d . . . . .
Na2 Na 0.45165(14) 0.59968(14) 0.73886(8) 0.0247(4) Uani 1 1 d . . . . .
N9 N 0.7877(10) 0.3395(9) 0.5018(5) 0.088(2) Uiso 0.674(7) 1 d D U P B 1
C87 C 0.7834(12) 0.4076(11) 0.5246(6) 0.088(2) Uiso 0.674(7) 1 d D U P B 1
C88 C 0.7705(12) 0.4882(10) 0.5588(5) 0.088(2) Uiso 0.674(7) 1 d D U P B 1
H88A H 0.704343 0.544311 0.554450 0.133 Uiso 0.674(7) 1 calc R U P B 1
H88B H 0.833033 0.510230 0.548822 0.133 Uiso 0.674(7) 1 calc R U P B 1
H88C H 0.765229 0.465365 0.596433 0.133 Uiso 0.674(7) 1 calc R U P B 1
N10 N 0.753(2) 0.3116(19) 0.4830(10) 0.088(2) Uiso 0.326(7) 1 d . U P B 2
C91 C 0.547(2) 0.416(2) 0.4709(12) 0.088(2) Uiso 0.326(7) 1 d . U P B 2
H91A H 0.526643 0.485012 0.482479 0.133 Uiso 0.326(7) 1 calc R U P B 2
H91B H 0.498333 0.384458 0.492959 0.133 Uiso 0.326(7) 1 calc R U P B 2
H91C H 0.540880 0.414991 0.432906 0.133 Uiso 0.326(7) 1 calc R U P B 2
C90 C 0.665(3) 0.356(2) 0.4780(12) 0.088(2) Uiso 0.326(7) 1 d . U P B 2

loop_
_atom_site_aniso_label
_atom_site_aniso_U_11
_atom_site_aniso_U_22
_atom_site_aniso_U_33
_atom_site_aniso_U_23
_atom_site_aniso_U_13
_atom_site_aniso_U_12
C1 0.024(2) 0.017(2) 0.028(2) -0.0005(18) -0.0069(18) -0.0082(19)
C2 0.020(2) 0.022(2) 0.028(2) 0.0004(18) -0.0076(18) -0.0078(18)
C3 0.026(2) 0.028(3) 0.032(3) -0.002(2) -0.005(2) -0.013(2)
C4 0.032(2) 0.018(2) 0.032(3) -0.0012(19) -0.006(2) -0.012(2)
C5 0.029(2) 0.018(2) 0.034(3) -0.0003(19) -0.009(2) -0.010(2)
C6 0.023(2) 0.021(2) 0.028(2) -0.0034(19) -0.0058(18) -0.0087(19)
C7 0.032(3) 0.020(3) 0.040(3) 0.004(2) -0.008(2) -0.010(2)
C11 0.021(2) 0.018(2) 0.032(3) 0.0011(19) -0.0050(19) -0.0053(19)
C12 0.0125(11) 0.0203(14) 0.0306(14) 0.0035(10) -0.0044(10) -0.0062(10)
C13 0.0125(11) 0.0203(14) 0.0306(14) 0.0035(10) -0.0044(10) -0.0062(10)
C14 0.017(2) 0.021(3) 0.033(3) 0.006(2) -0.0033(18) -0.0003(18)
C15 0.019(2) 0.024(3) 0.031(3) 0.009(2) -0.0056(18) -0.0048(19)
C16 0.020(2) 0.028(3) 0.027(3) 0.003(2) -0.0046(18) -0.0058(19)
C17 0.0125(11) 0.0203(14) 0.0306(14) 0.0035(10) -0.0044(10) -0.0062(10)
C18 0.028(3) 0.034(3) 0.035(3) 0.008(2) -0.011(2) -0.008(2)
C19 0.056(4) 0.053(4) 0.033(3) 0.013(3) -0.009(3) -0.001(3)
C20 0.057(4) 0.033(3) 0.059(4) 0.017(3) -0.031(3) -0.011(3)
C21 0.039(3) 0.051(4) 0.055(4) 0.017(3) -0.029(3) -0.011(3)
C22 0.019(2) 0.024(3) 0.025(2) 0.0047(18) -0.0044(17) -0.0074(19)
C23 0.015(2) 0.024(3) 0.031(3) 0.0018(19) -0.0074(18) -0.0050(18)
C24 0.0102(18) 0.020(2) 0.032(3) 0.0021(19) -0.0041(17) -0.0030(17)
C25 0.018(2) 0.021(2) 0.028(2) 0.0030(19) -0.0047(18) -0.0011(18)
C26 0.0129(19) 0.022(2) 0.033(3) 0.0012(19) -0.0042(17) -0.0041(18)
C27 0.016(2) 0.026(3) 0.033(3) 0.002(2) -0.0065(18) -0.0057(19)
C28 0.016(2) 0.026(3) 0.031(3) 0.006(2) -0.0043(18) -0.0074(19)
C29 0.0099(18) 0.025(3) 0.029(2) 0.0010(19) -0.0039(17) -0.0016(17)
C30 0.027(2) 0.030(3) 0.035(3) 0.005(2) -0.009(2) -0.012(2)
C31 0.038(3) 0.035(3) 0.046(3) 0.011(2) -0.017(2) -0.023(3)
C32 0.026(2) 0.037(3) 0.049(3) 0.006(2) -0.007(2) -0.018(2)
C33 0.033(3) 0.031(3) 0.042(3) 0.005(2) -0.010(2) -0.017(2)
C34 0.015(2) 0.033(3) 0.027(2) -0.001(2) -0.0028(17) -0.0072(19)
C35 0.018(2) 0.028(3) 0.022(2) 0.0019(18) -0.0048(17) -0.0087(19)
C36 0.017(2) 0.030(3) 0.022(2) 0.0013(19) -0.0043(17) -0.0086(19)
C37 0.020(2) 0.035(3) 0.026(2) 0.004(2) -0.0050(18) -0.011(2)
C38 0.024(2) 0.028(3) 0.025(2) 0.0005(19) -0.0045(18) -0.009(2)
C39 0.020(2) 0.025(3) 0.027(2) 0.0022(19) -0.0060(18) -0.0058(19)
C40 0.019(2) 0.027(3) 0.023(2) -0.0012(19) -0.0036(17) -0.0056(19)
C41 0.029(2) 0.033(3) 0.035(3) 0.009(2) -0.008(2) -0.014(2)
C42 0.038(3) 0.036(3) 0.050(3) 0.012(3) -0.014(3) -0.022(3)
C43 0.038(3) 0.051(4) 0.035(3) 0.016(3) -0.013(2) -0.023(3)
C44 0.044(3) 0.027(3) 0.057(4) 0.010(3) -0.001(3) -0.008(3)
C45 0.0136(19) 0.027(3) 0.032(3) 0.004(2) -0.0084(18) -0.0086(18)
C46 0.0126(19) 0.029(3) 0.030(2) 0.0003(19) -0.0030(17) -0.0102(18)
C47 0.0110(18) 0.030(3) 0.030(2) 0.0008(19) -0.0050(17) -0.0098(18)
C48 0.015(2) 0.026(3) 0.031(3) 0.007(2) -0.0066(18) -0.0061(18)
C49 0.0127(19) 0.029(3) 0.032(3) 0.001(2) -0.0034(17) -0.0094(18)
C50 0.018(2) 0.027(3) 0.031(3) -0.002(2) -0.0020(18) -0.0116(19)
C51 0.018(2) 0.019(2) 0.032(3) 0.0016(18) -0.0063(18) -0.0123(18)
C52 0.025(2) 0.023(3) 0.039(3) 0.004(2) -0.007(2) -0.009(2)
C53 0.040(3) 0.024(3) 0.053(4) 0.008(2) -0.006(3) -0.010(2)
C54 0.028(3) 0.020(3) 0.060(4) -0.001(2) -0.014(2) 0.000(2)
C55 0.029(3) 0.022(3) 0.051(3) -0.003(2) -0.006(2) -0.008(2)
C56 0.023(2) 0.026(3) 0.028(2) 0.0004(19) -0.0036(18) -0.012(2)
C57 0.023(2) 0.024(3) 0.027(2) 0.0020(19) -0.0066(18) -0.0110(19)
C58 0.017(2) 0.025(3) 0.025(2) 0.0049(18) -0.0066(17) -0.0083(18)
C59 0.016(2) 0.021(2) 0.028(2) 0.0055(18) -0.0071(17) -0.0064(18)
C60 0.024(2) 0.024(3) 0.029(3) 0.0015(19) -0.0059(19) -0.0115(19)
C61 0.021(2) 0.030(3) 0.032(3) 0.007(2) -0.0081(19) -0.012(2)
C62 0.022(2) 0.023(3) 0.034(3) 0.007(2) -0.0076(19) -0.0103(19)
C63 0.016(2) 0.019(2) 0.031(2) 0.0035(18) -0.0078(17) -0.0079(18)
C64 0.039(3) 0.032(3) 0.028(3) 0.005(2) 0.002(2) -0.018(2)
C65 0.112(7) 0.088(6) 0.028(3) -0.007(3) 0.017(4) -0.071(5)
C66 0.040(3) 0.074(5) 0.053(4) 0.007(3) 0.004(3) -0.028(3)
C67 0.062(4) 0.064(5) 0.046(4) 0.026(3) 0.001(3) -0.014(4)
C68 0.017(2) 0.023(3) 0.035(3) 0.0013(19) -0.0091(18) -0.0093(18)
C71 0.041(3) 0.051(4) 0.040(3) -0.008(3) -0.009(3) -0.015(3)
C72 0.071(5) 0.046(4) 0.068(5) -0.008(4) -0.003(4) -0.005(4)
C73 0.039(3) 0.056(4) 0.052(4) -0.008(3) -0.002(3) -0.022(3)
C74 0.064(5) 0.077(6) 0.121(8) -0.042(5) -0.001(5) -0.037(5)
C83 0.093(8) 0.083(7) 0.080(7) -0.027(5) -0.008(6) 0.013(6)
C84 0.123(8) 0.113(8) 0.057(5) -0.025(5) 0.003(5) -0.069(7)
C77 0.024(3) 0.027(3) 0.062(4) -0.015(3) -0.010(2) -0.001(2)
C78 0.051(4) 0.042(4) 0.077(5) 0.002(3) -0.023(3) -0.015(3)
C79 0.050(4) 0.037(4) 0.045(4) 0.002(3) -0.015(3) -0.007(3)
C80 0.078(5) 0.044(4) 0.043(4) 0.004(3) -0.004(3) -0.019(4)
C81 0.031(3) 0.030(3) 0.040(3) -0.004(2) -0.011(2) -0.006(2)
C82 0.050(3) 0.043(4) 0.037(3) 0.003(3) -0.016(3) -0.018(3)
C75 0.016(2) 0.036(3) 0.048(3) -0.004(2) -0.011(2) -0.004(2)
C76 0.023(2) 0.035(3) 0.058(4) 0.007(3) -0.014(2) -0.015(2)
C85 0.037(3) 0.054(4) 0.036(3) -0.012(3) -0.013(3) 0.005(3)
C86 0.039(3) 0.054(4) 0.044(4) -0.002(3) -0.007(3) -0.009(3)
V1 0.0149(3) 0.0180(4) 0.0293(4) 0.0022(3) -0.0056(3) -0.0066(3)
V2 0.0135(3) 0.0189(4) 0.0296(4) 0.0026(3) -0.0056(3) -0.0063(3)
N1 0.044(3) 0.046(3) 0.055(3) -0.014(3) -0.012(2) -0.010(3)
N2 0.060(4) 0.055(4) 0.063(4) -0.015(3) -0.006(3) -0.020(3)
N7 0.070(6) 0.219(14) 0.190(12) -0.103(10) -0.014(7) 0.008(8)
N4 0.027(2) 0.047(3) 0.072(4) -0.018(3) 0.004(2) -0.012(2)
N5 0.082(5) 0.045(4) 0.077(4) 0.011(3) -0.027(4) -0.024(3)
N6 0.055(3) 0.052(4) 0.042(3) 0.002(3) -0.014(3) -0.008(3)
N3 0.024(2) 0.048(3) 0.055(3) 0.005(2) -0.013(2) -0.017(2)
N8 0.057(4) 0.075(5) 0.061(4) -0.013(3) -0.018(3) -0.017(3)
O11 0.0151(14) 0.0182(17) 0.0394(19) 0.0059(14) -0.0066(13) -0.0087(12)
O1 0.0185(15) 0.0199(17) 0.0319(18) 0.0007(13) -0.0056(13) -0.0072(13)
O2 0.0170(14) 0.0182(17) 0.0296(17) 0.0058(13) -0.0069(12) -0.0061(13)
O3 0.0159(14) 0.0191(17) 0.0310(18) 0.0051(13) -0.0047(12) -0.0062(13)
O4 0.0135(14) 0.0208(17) 0.0327(18) 0.0031(13) -0.0063(12) -0.0059(12)
O5 0.0157(14) 0.0226(18) 0.0293(17) 0.0016(13) -0.0050(12) -0.0079(13)
O6 0.0114(13) 0.0208(17) 0.0295(17) 0.0011(13) -0.0047(12) -0.0045(12)
O7 0.0220(15) 0.0225(18) 0.0277(17) 0.0042(13) -0.0059(13) -0.0117(13)
O8 0.0175(15) 0.0218(17) 0.0259(17) 0.0027(13) -0.0052(12) -0.0068(13)
O9 0.0154(14) 0.0243(18) 0.0359(19) 0.0033(14) -0.0040(13) -0.0076(13)
O10 0.0145(14) 0.0241(18) 0.040(2) -0.0012(14) -0.0071(13) -0.0058(13)
Na1 0.0221(9) 0.0226(10) 0.0336(11) 0.0013(8) -0.0031(8) -0.0072(8)
Na2 0.0195(9) 0.0217(10) 0.0344(10) 0.0040(8) -0.0079(7) -0.0084(7)

loop_
_atom_type_symbol
_atom_type_description
_atom_type_scat_dispersion_real
_atom_type_scat_dispersion_imag
_atom_type_scat_source
C C 0.0033 0.0016 'International Tables Vol C Tables 4.2.6.8 and 6.1.1.4'
H H 0.0000 0.0000 'International Tables Vol C Tables 4.2.6.8 and 6.1.1.4'
V V 0.3005 0.5294 'International Tables Vol C Tables 4.2.6.8 and 6.1.1.4'
N N 0.0061 0.0033 'International Tables Vol C Tables 4.2.6.8 and 6.1.1.4'
O O 0.0106 0.0060 'International Tables Vol C Tables 4.2.6.8 and 6.1.1.4'
Na Na 0.0362 0.0249 'International Tables Vol C Tables 4.2.6.8 and 6.1.1.4'

loop_
_geom_angle_atom_site_label_1
_geom_angle_atom_site_label_2
_geom_angle_atom_site_label_3
_geom_angle
_geom_angle_site_symmetry_1
_geom_angle_site_symmetry_3
_geom_angle_publ_flag
O1 C1 C6 119.8(4) . . ?
O1 C1 C2 119.8(4) . . ?
C6 C1 C2 120.4(4) . . ?
C3 C2 C1 118.8(4) . . ?
C3 C2 C68 120.7(4) . . ?
C1 C2 C68 120.5(4) . . ?
C2 C3 C4 122.8(4) . . ?
C2 C3 H3 118.6 . . ?
C4 C3 H3 118.6 . . ?
C5 C4 C3 116.2(4) . . ?
C5 C4 C7 122.9(4) . . ?
C3 C4 C7 120.8(4) . . ?
C4 C5 C6 123.3(4) . . ?
C4 C5 H5 118.3 . . ?
C6 C5 H5 118.3 . . ?
C5 C6 C1 118.5(4) . . ?
C5 C6 C11 121.8(4) . . ?
C1 C6 C11 119.7(4) . . ?
C8A C7 C9A 111.2(6) . . ?
C9B C7 C4 110.6(11) . . ?
C8A C7 C4 111.4(5) . . ?
C9A C7 C4 109.4(5) . . ?
C9B C7 C10B 114.1(14) . . ?
C4 C7 C10B 108.2(10) . . ?
C8A C7 C10A 107.7(6) . . ?
C9A C7 C10A 104.8(6) . . ?
C4 C7 C10A 112.1(5) . . ?
C9B C7 C8B 109.6(14) . . ?
C4 C7 C8B 112.7(10) . . ?
C10B C7 C8B 101.5(13) . . ?
C7 C8A H8A 109.5 . . ?
C7 C8A H8B 109.5 . . ?
H8A C8A H8B 109.5 . . ?
C7 C8A H8C 109.5 . . ?
H8A C8A H8C 109.5 . . ?
H8B C8A H8C 109.5 . . ?
C7 C9A H9A 109.5 . . ?
C7 C9A H9B 109.5 . . ?
H9A C9A H9B 109.5 . . ?
C7 C9A H9C 109.5 . . ?
H9A C9A H9C 109.5 . . ?
H9B C9A H9C 109.5 . . ?
C7 C10A H10A 109.5 . . ?
C7 C10A H10B 109.5 . . ?
H10A C10A H10B 109.5 . . ?
C7 C10A H10C 109.5 . . ?
H10A C10A H10C 109.5 . . ?
H10B C10A H10C 109.5 . . ?
C7 C8B H8B1 109.5 . . ?
C7 C8B H8B2 109.5 . . ?
H8B1 C8B H8B2 109.5 . . ?
C7 C8B H8B3 109.5 . . ?
H8B1 C8B H8B3 109.5 . . ?
H8B2 C8B H8B3 109.5 . . ?
C7 C9B H9B1 109.5 . . ?
C7 C9B H9B2 109.5 . . ?
H9B1 C9B H9B2 109.5 . . ?
C7 C9B H9B3 109.5 . . ?
H9B1 C9B H9B3 109.5 . . ?
H9B2 C9B H9B3 109.5 . . ?
C7 C10B H10D 109.5 . . ?
C7 C10B H10E 109.5 . . ?
H10D C10B H10E 109.5 . . ?
C7 C10B H10F 109.5 . . ?
H10D C10B H10F 109.5 . . ?
H10E C10B H10F 109.5 . . ?
C6 C11 C13 112.6(4) . . ?
C6 C11 H11A 109.1 . . ?
C13 C11 H11A 109.1 . . ?
C6 C11 H11B 109.1 . . ?
C13 C11 H11B 109.1 . . ?
H11A C11 H11B 107.8 . . ?
O2 C12 C13 121.3(4) . . ?
O2 C12 C17 119.0(4) . . ?
C13 C12 C17 119.7(4) . . ?
O2 C12 Na1 44.55(19) . . ?
C13 C12 Na1 127.5(3) . . ?
C17 C12 Na1 95.2(3) . . ?
C12 C13 C14 119.3(4) . . ?
C12 C13 C11 120.4(4) . . ?
C14 C13 C11 120.3(4) . . ?
C15 C14 C13 122.8(5) . . ?
C15 C14 H14 118.6 . . ?
C13 C14 H14 118.6 . . ?
C14 C15 C16 117.2(4) . . ?
C14 C15 C18 123.2(4) . . ?
C16 C15 C18 119.6(5) . . ?
C17 C16 C15 122.3(5) . . ?
C17 C16 H16 118.8 . . ?
C15 C16 H16 118.8 . . ?
C16 C17 C12 118.7(4) . . ?
C16 C17 C22 120.3(4) . . ?
C12 C17 C22 120.7(4) . . ?
C19 C18 C20 108.7(5) . . ?
C19 C18 C21 109.8(5) . . ?
C20 C18 C21 107.6(5) . . ?
C19 C18 C15 108.5(4) . . ?
C20 C18 C15 111.7(5) . . ?
C21 C18 C15 110.5(4) . . ?
C18 C19 H19A 109.5 . . ?
C18 C19 H19B 109.5 . . ?
H19A C19 H19B 109.5 . . ?
C18 C19 H19C 109.5 . . ?
H19A C19 H19C 109.5 . . ?
H19B C19 H19C 109.5 . . ?
C18 C20 H20A 109.5 . . ?
C18 C20 H20B 109.5 . . ?
H20A C20 H20B 109.5 . . ?
C18 C20 H20C 109.5 . . ?
H20A C20 H20C 109.5 . . ?
H20B C20 H20C 109.5 . . ?
C18 C21 H21A 109.5 . . ?
C18 C21 H21B 109.5 . . ?
H21A C21 H21B 109.5 . . ?
C18 C21 H21C 109.5 . . ?
H21A C21 H21C 109.5 . . ?
H21B C21 H21C 109.5 . . ?
O3 C22 C17 112.5(4) . . ?
O3 C22 H22A 109.1 . . ?
C17 C22 H22A 109.1 . . ?
O3 C22 H22B 109.1 . . ?
C17 C22 H22B 109.1 . . ?
H22A C22 H22B 107.8 . . ?
O3 C23 C25 111.6(4) . . ?
O3 C23 H23A 109.3 . . ?
C25 C23 H23A 109.3 . . ?
O3 C23 H23B 109.3 . . ?
C25 C23 H23B 109.3 . . ?
H23A C23 H23B 108.0 . . ?
O4 C24 C25 119.5(4) . . ?
O4 C24 C29 120.9(4) . . ?
C25 C24 C29 119.5(4) . . ?
O4 C24 Na1 44.23(19) . . ?
C25 C24 Na1 96.1(3) . . ?
C29 C24 Na1 126.7(3) . . ?
C24 C25 C26 119.5(4) . . ?
C24 C25 C23 120.8(4) . . ?
C26 C25 C23 119.5(4) . . ?
C27 C26 C25 121.9(4) . . ?
C27 C26 H26 119.0 . . ?
C25 C26 H26 119.0 . . ?
C28 C27 C26 116.7(4) . . ?
C28 C27 C30 120.0(4) . . ?
C26 C27 C30 123.3(4) . . ?
C29 C28 C27 123.5(4) . . ?
C29 C28 H28 118.3 . . ?
C27 C28 H28 118.3 . . ?
C28 C29 C24 118.9(4) . . ?
C28 C29 C34 120.6(4) . . ?
C24 C29 C34 120.4(4) . . ?
C31 C30 C33 108.8(4) . . ?
C31 C30 C32 108.0(4) . . ?
C33 C30 C32 108.8(4) . . ?
C31 C30 C27 112.0(4) . . ?
C33 C30 C27 109.7(4) . . ?
C32 C30 C27 109.4(4) . . ?
C30 C31 H31A 109.5 . . ?
C30 C31 H31B 109.5 . . ?
H31A C31 H31B 109.5 . . ?
C30 C31 H31C 109.5 . . ?
H31A C31 H31C 109.5 . . ?
H31B C31 H31C 109.5 . . ?
C30 C32 H32A 109.5 . . ?
C30 C32 H32B 109.5 . . ?
H32A C32 H32B 109.5 . . ?
C30 C32 H32C 109.5 . . ?
H32A C32 H32C 109.5 . . ?
H32B C32 H32C 109.5 . . ?
C30 C33 H33A 109.5 . . ?
C30 C33 H33B 109.5 . . ?
H33A C33 H33B 109.5 . . ?
C30 C33 H33C 109.5 . . ?
H33A C33 H33C 109.5 . . ?
H33B C33 H33C 109.5 . . ?
C29 C34 C36 112.8(4) . . ?
C29 C34 H34A 109.0 . . ?
C36 C34 H34A 109.0 . . ?
C29 C34 H34B 109.0 . . ?
C36 C34 H34B 109.0 . . ?
H34A C34 H34B 107.8 . . ?
O5 C35 C36 120.8(4) . . ?
O5 C35 C40 118.8(4) . . ?
C36 C35 C40 120.4(4) . . ?
C35 C36 C37 119.0(4) . . ?
C35 C36 C34 120.2(4) . . ?
C37 C36 C34 120.8(4) . . ?
C38 C37 C36 122.6(4) . . ?
C38 C37 H37 118.7 . . ?
C36 C37 H37 118.7 . . ?
C37 C38 C39 116.5(4) . . ?
C37 C38 C41 122.7(4) . . ?
C39 C38 C41 120.7(4) . . ?
C40 C39 C38 123.2(4) . . ?
C40 C39 H39 118.4 . . ?
C38 C39 H39 118.4 . . ?
C39 C40 C35 118.2(4) . . ?
C39 C40 C45 121.6(4) . . ?
C35 C40 C45 120.1(4) . . ?
C43 C41 C42 108.9(4) . . ?
C43 C41 C38 108.3(4) . . ?
C42 C41 C38 112.4(4) . . ?
C43 C41 C44 108.9(5) . . ?
C42 C41 C44 107.5(5) . . ?
C38 C41 C44 110.8(4) . . ?
C41 C42 H42A 109.5 . . ?
C41 C42 H42B 109.5 . . ?
H42A C42 H42B 109.5 . . ?
C41 C42 H42C 109.5 . . ?
H42A C42 H42C 109.5 . . ?
H42B C42 H42C 109.5 . . ?
C41 C43 H43A 109.5 . . ?
C41 C43 H43B 109.5 . . ?
H43A C43 H43B 109.5 . . ?
C41 C43 H43C 109.5 . . ?
H43A C43 H43C 109.5 . . ?
H43B C43 H43C 109.5 . . ?
C41 C44 H44A 109.5 . . ?
C41 C44 H44B 109.5 . . ?
H44A C44 H44B 109.5 . . ?
C41 C44 H44C 109.5 . . ?
H44A C44 H44C 109.5 . . ?
H44B C44 H44C 109.5 . . ?
C47 C45 C40 111.0(4) . . ?
C47 C45 H45A 109.4 . . ?
C40 C45 H45A 109.4 . . ?
C47 C45 H45B 109.4 . . ?
C40 C45 H45B 109.4 . . ?
H45A C45 H45B 108.0 . . ?
O6 C46 C47 120.0(4) . . ?
O6 C46 C51 119.9(4) . . ?
C47 C46 C51 120.1(4) . . ?
O6 C46 Na2 44.70(19) . . ?
C47 C46 Na2 126.4(3) . . ?
C51 C46 Na2 96.1(3) . . ?
C48 C47 C46 118.5(4) . . ?
C48 C47 C45 120.1(4) . . ?
C46 C47 C45 121.3(4) . . ?
C49 C48 C47 123.1(4) . . ?
C49 C48 H48 118.4 . . ?
C47 C48 H48 118.4 . . ?
C48 C49 C50 117.1(4) . . ?
C48 C49 C52 119.4(4) . . ?
C50 C49 C52 123.5(4) . . ?
C49 C50 C51 121.9(4) . . ?
C49 C50 H50 119.0 . . ?
C51 C50 H50 119.0 . . ?
C50 C51 C46 119.2(4) . . ?
C50 C51 C56 119.3(4) . . ?
C46 C51 C56 121.2(4) . . ?
C55 C52 C54 108.1(4) . . ?
C55 C52 C49 112.4(4) . . ?
C54 C52 C49 110.1(4) . . ?
C55 C52 C53 107.7(4) . . ?
C54 C52 C53 109.9(4) . . ?
C49 C52 C53 108.6(4) . . ?
C52 C53 H53A 109.5 . . ?
C52 C53 H53B 109.5 . . ?
H53A C53 H53B 109.5 . . ?
C52 C53 H53C 109.5 . . ?
H53A C53 H53C 109.5 . . ?
H53B C53 H53C 109.5 . . ?
C52 C54 H54A 109.5 . . ?
C52 C54 H54B 109.5 . . ?
H54A C54 H54B 109.5 . . ?
C52 C54 H54C 109.5 . . ?
H54A C54 H54C 109.5 . . ?
H54B C54 H54C 109.5 . . ?
C52 C55 H55A 109.5 . . ?
C52 C55 H55B 109.5 . . ?
H55A C55 H55B 109.5 . . ?
C52 C55 H55C 109.5 . . ?
H55A C55 H55C 109.5 . . ?
H55B C55 H55C 109.5 . . ?
O7 C56 C51 112.8(4) . . ?
O7 C56 H56A 109.0 . . ?
C51 C56 H56A 109.0 . . ?
O7 C56 H56B 109.0 . . ?
C51 C56 H56B 109.0 . . ?
H56A C56 H56B 107.8 . . ?
O7 C57 C59 112.1(4) . . ?
O7 C57 H57A 109.2 . . ?
C59 C57 H57A 109.2 . . ?
O7 C57 H57B 109.2 . . ?
C59 C57 H57B 109.2 . . ?
H57A C57 H57B 107.9 . . ?
O8 C58 C59 119.2(4) . . ?
O8 C58 C63 121.3(4) . . ?
C59 C58 C63 119.5(4) . . ?
O8 C58 Na2 43.32(19) . . ?
C59 C58 Na2 95.6(3) . . ?
C63 C58 Na2 128.0(3) . . ?
C60 C59 C58 119.2(4) . . ?
C60 C59 C57 119.9(4) . . ?
C58 C59 C57 120.7(4) . . ?
C61 C60 C59 122.8(5) . . ?
C61 C60 H60 118.6 . . ?
C59 C60 H60 118.6 . . ?
C60 C61 C62 116.2(4) . . ?
C60 C61 C64 122.1(5) . . ?
C62 C61 C64 121.6(4) . . ?
C63 C62 C61 123.6(4) . . ?
C63 C62 H62 118.2 . . ?
C61 C62 H62 118.2 . . ?
C62 C63 C58 118.7(4) . . ?
C62 C63 C68 121.1(4) . . ?
C58 C63 C68 120.2(4) . . ?
C65 C64 C67 108.6(6) . . ?
C65 C64 C66 108.5(5) . . ?
C67 C64 C66 108.3(5) . . ?
C65 C64 C61 111.8(4) . . ?
C67 C64 C61 110.5(5) . . ?
C66 C64 C61 108.9(4) . . ?
C64 C65 H65A 109.5 . . ?
C64 C65 H65B 109.5 . . ?
H65A C65 H65B 109.5 . . ?
C64 C65 H65C 109.5 . . ?
H65A C65 H65C 109.5 . . ?
H65B C65 H65C 109.5 . . ?
C64 C66 H66A 109.5 . . ?
C64 C66 H66B 109.5 . . ?
H66A C66 H66B 109.5 . . ?
C64 C66 H66C 109.5 . . ?
H66A C66 H66C 109.5 . . ?
H66B C66 H66C 109.5 . . ?
C64 C67 H67A 109.5 . . ?
C64 C67 H67B 109.5 . . ?
H67A C67 H67B 109.5 . . ?
C64 C67 H67C 109.5 . . ?
H67A C67 H67C 109.5 . . ?
H67B C67 H67C 109.5 . . ?
C63 C68 C2 113.7(4) . . ?
C63 C68 H68A 108.8 . . ?
C2 C68 H68A 108.8 . . ?
C63 C68 H68B 108.8 . . ?
C2 C68 H68B 108.8 . . ?
H68A C68 H68B 107.7 . . ?
N1 C71 C72 178.9(7) . . ?
C71 C72 H72A 109.5 . . ?
C71 C72 H72B 109.5 . . ?
H72A C72 H72B 109.5 . . ?
C71 C72 H72C 109.5 . . ?
H72A C72 H72C 109.5 . . ?
H72B C72 H72C 109.5 . . ?
N2 C73 C74 179.1(8) . . ?
C73 C74 H74A 109.5 . . ?
C73 C74 H74B 109.5 . . ?
H74A C74 H74B 109.5 . . ?
C73 C74 H74C 109.5 . . ?
H74A C74 H74C 109.5 . . ?
H74B C74 H74C 109.5 . . ?
N7 C83 C84 177.6(12) . . ?
C83 C84 H84C 109.5 . . ?
C83 C84 H84A 109.5 . . ?
H84C C84 H84A 109.5 . . ?
C83 C84 H84B 109.5 . . ?
H84C C84 H84B 109.5 . . ?
H84A C84 H84B 109.5 . . ?
N4 C77 C78 178.8(7) . . ?
C77 C78 H78A 109.5 . . ?
C77 C78 H78B 109.5 . . ?
H78A C78 H78B 109.5 . . ?
C77 C78 H78C 109.5 . . ?
H78A C78 H78C 109.5 . . ?
H78B C78 H78C 109.5 . . ?
N5 C79 C80 179.3(9) . . ?
C79 C80 H80A 109.5 . . ?
C79 C80 H80B 109.5 . . ?
H80A C80 H80B 109.5 . . ?
C79 C80 H80C 109.5 . . ?
H80A C80 H80C 109.5 . . ?
H80B C80 H80C 109.5 . . ?
N6 C81 C82 179.1(7) . . ?
C81 C82 H82A 109.5 . . ?
C81 C82 H82B 109.5 . . ?
H82A C82 H82B 109.5 . . ?
C81 C82 H82C 109.5 . . ?
H82A C82 H82C 109.5 . . ?
H82B C82 H82C 109.5 . . ?
N3 C75 C76 179.5(6) . . ?
C75 C76 H76B 109.5 . . ?
C75 C76 H76C 109.5 . . ?
H76B C76 H76C 109.5 . . ?
C75 C76 H76A 109.5 . . ?
H76B C76 H76A 109.5 . . ?
H76C C76 H76A 109.5 . . ?
N8 C85 C86 179.2(7) . . ?
C85 C86 H86A 109.5 . . ?
C85 C86 H86B 109.5 . . ?
H86A C86 H86B 109.5 . . ?
C85 C86 H86C 109.5 . . ?
H86A C86 H86C 109.5 . . ?
H86B C86 H86C 109.5 . . ?
O9 V1 O11 120.85(16) . . ?
O9 V1 O1 112.40(16) . . ?
O11 V1 O1 126.75(15) . . ?
O9 V1 O2 92.22(14) . . ?
O11 V1 O2 89.13(13) . . ?
O1 V1 O2 89.74(14) . . ?
O9 V1 O8 91.40(14) . . ?
O11 V1 O8 89.18(13) . . ?
O1 V1 O8 88.70(13) . . ?
O2 V1 O8 176.37(14) . . ?
O10 V2 O11 119.84(17) . . ?
O10 V2 O5 114.85(16) . . ?
O11 V2 O5 125.30(15) . . ?
O10 V2 O6 92.06(14) . . ?
O11 V2 O6 90.07(13) . . ?
O5 V2 O6 88.93(13) . . ?
O10 V2 O4 91.85(15) . . ?
O11 V2 O4 89.95(14) . . ?
O5 V2 O4 87.37(13) . . ?
O6 V2 O4 175.48(14) . . ?
C71 N1 Na2 136.0(5) . . ?
C73 N2 Na1 159.8(6) . . ?
C77 N4 Na1 134.1(5) . . ?
C75 N3 Na2 142.7(4) . . ?
V2 O11 V1 171.8(2) . . ?
C1 O1 V1 129.3(3) . . ?
C12 O2 V1 120.1(3) . . ?
C12 O2 Na1 110.2(2) . . ?
V1 O2 Na1 125.49(15) . . ?
C22 O3 C23 108.5(3) . . ?
C22 O3 Na1 117.2(3) . . ?
C23 O3 Na1 117.7(3) . . ?
C24 O4 V2 120.9(3) . . ?
C24 O4 Na1 110.6(2) . . ?
V2 O4 Na1 124.30(16) . . ?
C35 O5 V2 129.2(3) . . ?
C46 O6 V2 121.7(3) . . ?
C46 O6 Na2 109.7(2) . . ?
V2 O6 Na2 124.61(16) . . ?
C57 O7 C56 108.1(3) . . ?
C57 O7 Na2 116.1(3) . . ?
C56 O7 Na2 117.5(3) . . ?
C58 O8 V1 118.4(3) . . ?
C58 O8 Na2 112.2(3) . . ?
V1 O8 Na2 124.93(16) . . ?
O2 Na1 O4 107.28(13) . . ?
O2 Na1 N4 142.49(18) . . ?
O4 Na1 N4 106.13(17) . . ?
O2 Na1 N2 91.75(18) . . ?
O4 Na1 N2 107.74(19) . . ?
N4 Na1 N2 93.9(2) . . ?
O2 Na1 O3 79.34(12) . . ?
O4 Na1 O3 78.95(12) . . ?
N4 Na1 O3 90.84(16) . . ?
N2 Na1 O3 170.27(19) . . ?
O2 Na1 C12 25.28(11) . . ?
O4 Na1 C12 124.56(14) . . ?
N4 Na1 C12 117.78(18) . . ?
N2 Na1 C12 101.50(19) . . ?
O3 Na1 C12 68.77(12) . . ?
O2 Na1 C24 124.16(14) . . ?
O4 Na1 C24 25.14(11) . . ?
N4 Na1 C24 83.47(16) . . ?
N2 Na1 C24 120.98(19) . . ?
O3 Na1 C24 67.98(12) . . ?
C12 Na1 C24 131.61(14) . . ?
O6 Na2 O8 107.37(13) . . ?
O6 Na2 N3 155.48(16) . . ?
O8 Na2 N3 95.90(16) . . ?
O6 Na2 O7 79.09(12) . . ?
O8 Na2 O7 80.08(12) . . ?
N3 Na2 O7 97.91(16) . . ?
O6 Na2 N1 95.12(17) . . ?
O8 Na2 N1 91.16(17) . . ?
N3 Na2 N1 91.94(19) . . ?
O7 Na2 N1 167.40(16) . . ?
O6 Na2 C46 25.59(11) . . ?
O8 Na2 C46 125.37(13) . . ?
N3 Na2 C46 130.90(16) . . ?
O7 Na2 C46 68.63(12) . . ?
N1 Na2 C46 110.38(18) . . ?
O6 Na2 C58 122.99(13) . . ?
O8 Na2 C58 24.45(11) . . ?
N3 Na2 C58 76.80(15) . . ?
O7 Na2 C58 68.29(12) . . ?
N1 Na2 C58 106.73(17) . . ?
C46 Na2 C58 131.29(14) . . ?
N9 C87 C88 172.8(17) . . ?
C87 C88 H88A 109.5 . . ?
C87 C88 H88B 109.5 . . ?
H88A C88 H88B 109.5 . . ?
C87 C88 H88C 109.5 . . ?
H88A C88 H88C 109.5 . . ?
H88B C88 H88C 109.5 . . ?
C90 C91 H91A 109.5 . . ?
C90 C91 H91B 109.5 . . ?
H91A C91 H91B 109.5 . . ?
C90 C91 H91C 109.5 . . ?
H91A C91 H91C 109.5 . . ?
H91B C91 H91C 109.5 . . ?
N10 C90 C91 180(4) . . ?

loop_
_geom_bond_atom_site_label_1
_geom_bond_atom_site_label_2
_geom_bond_distance
_geom_bond_site_symmetry_2
_geom_bond_publ_flag
C1 O1 1.360(5) . ?
C1 C6 1.403(6) . ?
C1 C2 1.403(6) . ?
C2 C3 1.392(7) . ?
C2 C68 1.519(6) . ?
C3 C4 1.406(7) . ?
C3 H3 0.9500 . ?
C4 C5 1.394(7) . ?
C4 C7 1.530(7) . ?
C5 C6 1.395(7) . ?
C5 H5 0.9500 . ?
C6 C11 1.518(6) . ?
C7 C9B 1.44(2) . ?
C7 C8A 1.477(10) . ?
C7 C9A 1.528(10) . ?
C7 C10B 1.54(2) . ?
C7 C10A 1.565(10) . ?
C7 C8B 1.61(2) . ?
C8A H8A 0.9800 . ?
C8A H8B 0.9800 . ?
C8A H8C 0.9800 . ?
C9A H9A 0.9800 . ?
C9A H9B 0.9800 . ?
C9A H9C 0.9800 . ?
C10A H10A 0.9800 . ?
C10A H10B 0.9800 . ?
C10A H10C 0.9800 . ?
C8B H8B1 0.9800 . ?
C8B H8B2 0.9800 . ?
C8B H8B3 0.9800 . ?
C9B H9B1 0.9800 . ?
C9B H9B2 0.9800 . ?
C9B H9B3 0.9800 . ?
C10B H10D 0.9800 . ?
C10B H10E 0.9800 . ?
C10B H10F 0.9800 . ?
C11 C13 1.522(6) . ?
C11 H11A 0.9900 . ?
C11 H11B 0.9900 . ?
C12 O2 1.358(5) . ?
C12 C13 1.393(6) . ?
C12 C17 1.413(6) . ?
C12 Na1 2.985(5) . ?
C13 C14 1.398(6) . ?
C14 C15 1.372(7) . ?
C14 H14 0.9500 . ?
C15 C16 1.405(7) . ?
C15 C18 1.542(7) . ?
C16 C17 1.390(6) . ?
C16 H16 0.9500 . ?
C17 C22 1.504(6) . ?
C18 C19 1.526(8) . ?
C18 C20 1.530(8) . ?
C18 C21 1.536(8) . ?
C19 H19A 0.9800 . ?
C19 H19B 0.9800 . ?
C19 H19C 0.9800 . ?
C20 H20A 0.9800 . ?
C20 H20B 0.9800 . ?
C20 H20C 0.9800 . ?
C21 H21A 0.9800 . ?
C21 H21B 0.9800 . ?
C21 H21C 0.9800 . ?
C22 O3 1.435(5) . ?
C22 H22A 0.9900 . ?
C22 H22B 0.9900 . ?
C23 O3 1.445(5) . ?
C23 C25 1.500(6) . ?
C23 H23A 0.9900 . ?
C23 H23B 0.9900 . ?
C24 O4 1.359(5) . ?
C24 C25 1.395(6) . ?
C24 C29 1.408(6) . ?
C24 Na1 2.994(5) . ?
C25 C26 1.403(6) . ?
C26 C27 1.396(7) . ?
C26 H26 0.9500 . ?
C27 C28 1.391(7) . ?
C27 C30 1.539(7) . ?
C28 C29 1.379(6) . ?
C28 H28 0.9500 . ?
C29 C34 1.514(6) . ?
C30 C31 1.534(7) . ?
C30 C33 1.536(7) . ?
C30 C32 1.539(7) . ?
C31 H31A 0.9800 . ?
C31 H31B 0.9800 . ?
C31 H31C 0.9800 . ?
C32 H32A 0.9800 . ?
C32 H32B 0.9800 . ?
C32 H32C 0.9800 . ?
C33 H33A 0.9800 . ?
C33 H33B 0.9800 . ?
C33 H33C 0.9800 . ?
C34 C36 1.519(6) . ?
C34 H34A 0.9900 . ?
C34 H34B 0.9900 . ?
C35 O5 1.359(5) . ?
C35 C36 1.394(6) . ?
C35 C40 1.412(6) . ?
C36 C37 1.397(7) . ?
C37 C38 1.396(7) . ?
C37 H37 0.9500 . ?
C38 C39 1.399(6) . ?
C38 C41 1.532(7) . ?
C39 C40 1.390(7) . ?
C39 H39 0.9500 . ?
C40 C45 1.514(6) . ?
C41 C43 1.528(7) . ?
C41 C42 1.531(7) . ?
C41 C44 1.537(8) . ?
C42 H42A 0.9800 . ?
C42 H42B 0.9800 . ?
C42 H42C 0.9800 . ?
C43 H43A 0.9800 . ?
C43 H43B 0.9800 . ?
C43 H43C 0.9800 . ?
C44 H44A 0.9800 . ?
C44 H44B 0.9800 . ?
C44 H44C 0.9800 . ?
C45 C47 1.511(7) . ?
C45 H45A 0.9900 . ?
C45 H45B 0.9900 . ?
C46 O6 1.364(6) . ?
C46 C47 1.399(7) . ?
C46 C51 1.401(6) . ?
C46 Na2 2.972(5) . ?
C47 C48 1.397(7) . ?
C48 C49 1.387(7) . ?
C48 H48 0.9500 . ?
C49 C50 1.397(7) . ?
C49 C52 1.534(7) . ?
C50 C51 1.401(6) . ?
C50 H50 0.9500 . ?
C51 C56 1.498(6) . ?
C52 C55 1.526(7) . ?
C52 C54 1.527(7) . ?
C52 C53 1.546(7) . ?
C53 H53A 0.9800 . ?
C53 H53B 0.9800 . ?
C53 H53C 0.9800 . ?
C54 H54A 0.9800 . ?
C54 H54B 0.9800 . ?
C54 H54C 0.9800 . ?
C55 H55A 0.9800 . ?
C55 H55B 0.9800 . ?
C55 H55C 0.9800 . ?
C56 O7 1.449(5) . ?
C56 H56A 0.9900 . ?
C56 H56B 0.9900 . ?
C57 O7 1.443(5) . ?
C57 C59 1.505(6) . ?
C57 H57A 0.9900 . ?
C57 H57B 0.9900 . ?
C58 O8 1.350(5) . ?
C58 C59 1.407(6) . ?
C58 C63 1.409(6) . ?
C58 Na2 3.020(5) . ?
C59 C60 1.397(6) . ?
C60 C61 1.393(7) . ?
C60 H60 0.9500 . ?
C61 C62 1.395(7) . ?
C61 C64 1.533(7) . ?
C62 C63 1.387(6) . ?
C62 H62 0.9500 . ?
C63 C68 1.517(6) . ?
C64 C65 1.515(8) . ?
C64 C67 1.522(8) . ?
C64 C66 1.531(8) . ?
C65 H65A 0.9800 . ?
C65 H65B 0.9800 . ?
C65 H65C 0.9800 . ?
C66 H66A 0.9800 . ?
C66 H66B 0.9800 . ?
C66 H66C 0.9800 . ?
C67 H67A 0.9800 . ?
C67 H67B 0.9800 . ?
C67 H67C 0.9800 . ?
C68 H68A 0.9900 . ?
C68 H68B 0.9900 . ?
C71 N1 1.132(8) . ?
C71 C72 1.455(9) . ?
C72 H72A 0.9800 . ?
C72 H72B 0.9800 . ?
C72 H72C 0.9800 . ?
C73 N2 1.137(8) . ?
C73 C74 1.445(9) . ?
C74 H74A 0.9800 . ?
C74 H74B 0.9800 . ?
C74 H74C 0.9800 . ?
C83 N7 1.182(15) . ?
C83 C84 1.469(15) . ?
C84 H84C 0.9800 . ?
C84 H84A 0.9800 . ?
C84 H84B 0.9800 . ?
C77 N4 1.134(8) . ?
C77 C78 1.448(9) . ?
C78 H78A 0.9800 . ?
C78 H78B 0.9800 . ?
C78 H78C 0.9800 . ?
C79 N5 1.143(8) . ?
C79 C80 1.433(9) . ?
C80 H80A 0.9800 . ?
C80 H80B 0.9800 . ?
C80 H80C 0.9800 . ?
C81 N6 1.138(7) . ?
C81 C82 1.448(8) . ?
C82 H82A 0.9800 . ?
C82 H82B 0.9800 . ?
C82 H82C 0.9800 . ?
C75 N3 1.140(7) . ?
C75 C76 1.465(8) . ?
C76 H76B 0.9800 . ?
C76 H76C 0.9800 . ?
C76 H76A 0.9800 . ?
C85 N8 1.147(9) . ?
C85 C86 1.452(10) . ?
C86 H86A 0.9800 . ?
C86 H86B 0.9800 . ?
C86 H86C 0.9800 . ?
V1 O9 1.588(3) . ?
V1 O11 1.825(3) . ?
V1 O1 1.832(3) . ?
V1 O2 1.946(3) . ?
V1 O8 1.949(3) . ?
V2 O10 1.589(3) . ?
V2 O11 1.796(3) . ?
V2 O5 1.842(3) . ?
V2 O6 1.951(3) . ?
V2 O4 1.953(3) . ?
N1 Na2 2.459(6) . ?
N2 Na1 2.413(6) . ?
N4 Na1 2.396(5) . ?
N3 Na2 2.393(5) . ?
O2 Na1 2.231(3) . ?
O3 Na1 2.427(4) . ?
O4 Na1 2.232(4) . ?
O6 Na2 2.221(3) . ?
O7 Na2 2.435(4) . ?
O8 Na2 2.238(3) . ?
N9 C87 1.144(12) . ?
C87 C88 1.430(13) . ?
C88 H88A 0.9800 . ?
C88 H88B 0.9800 . ?
C88 H88C 0.9800 . ?
N10 C90 1.16(3) . ?
C91 C90 1.55(4) . ?
C91 H91A 0.9800 . ?
C91 H91B 0.9800 . ?
C91 H91C 0.9800 . ?
